data_2202401
loop_
_publ_author_name
'Shiu, Kom-Bei'
'Chen, Zheng-Wei'
'Liao, Fen-Ling'
'Wang, Sue-Lein'

_publ_section_title
;<i>cis</i>-Tetraaqua(\h^2^-pyridine-2,5-dicarboxylato-\k^2^<i>O,N</i>)nickel(II)
 dihydrate
;
_journal_issue 11
_journal_name_full 'Acta Crystallographica Section E'
_journal_page_first m1072
_journal_page_last m1074
_journal_paper_doi 10.1107/S1600536803024383
_journal_volume 59
_journal_year 2003
_chemical_formula_iupac '[Ni (C7 H3 N O4) (H2 O)4], 2H2 O'
_chemical_formula_moiety 'C7 H11 N Ni O8, 2H2 O'
_chemical_formula_sum 'C7 H15 N Ni O10'
_chemical_formula_weight 331.91
_space_group_IT_number 2
_symmetry_cell_setting triclinic
_symmetry_space_group_name_Hall '-P 1'
_symmetry_space_group_name_H-M 'P -1'
_atom_sites_solution_hydrogens difmap
_atom_sites_solution_primary direct
_atom_sites_solution_secondary difmap
_cell_angle_alpha 107.1280(10)
_cell_angle_beta 99.0390(10)
_cell_angle_gamma 102.7480(10)
_cell_formula_units_Z 2
_cell_length_a 7.0177(5)
_cell_length_b 8.3138(6)
_cell_length_c 11.3906(8)
_cell_measurement_reflns_used 1951
_cell_measurement_temperature 296(2)
_cell_measurement_theta_max 25
_cell_measurement_theta_min 2.5
_cell_volume 601.60(7)
_computing_cell_refinement SMART
_computing_data_collection 'SMART (Bruker, 1997)'
_computing_data_reduction 'SAINT (Bruker, 1997)'
_computing_molecular_graphics 'SHELXTL (Bruker, 1997)'
_computing_publication_material SHELXTL
_computing_structure_refinement 'SHELXL97 (Sheldrick, 1997)'
_computing_structure_solution 'SHELXS97 (Sheldrick, 1990)'
_diffrn_ambient_temperature 296(2)
_diffrn_measured_fraction_theta_full 0.994
_diffrn_measured_fraction_theta_max 0.960
_diffrn_measurement_device_type 'Bruker SMART-CCD area-detector'
_diffrn_measurement_method '\f and \w'
_diffrn_radiation_monochromator graphite
_diffrn_radiation_source 'fine-focus sealed tube'
_diffrn_radiation_type MoK\a
_diffrn_radiation_wavelength 0.71073
_diffrn_reflns_av_R_equivalents 0.0362
_diffrn_reflns_av_sigmaI/netI 0.0786
_diffrn_reflns_limit_h_max 9
_diffrn_reflns_limit_h_min -9
_diffrn_reflns_limit_k_max 11
_diffrn_reflns_limit_k_min -10
_diffrn_reflns_limit_l_max 15
_diffrn_reflns_limit_l_min -15
_diffrn_reflns_number 6432
_diffrn_reflns_theta_full 25.69
_diffrn_reflns_theta_max 28.28
_diffrn_reflns_theta_min 1.93
_diffrn_standards_decay_% 0
_diffrn_standards_interval_count 0
_diffrn_standards_interval_time 0
_diffrn_standards_number 0
_exptl_absorpt_coefficient_mu 1.664
_exptl_absorpt_correction_T_max 0.847
_exptl_absorpt_correction_T_min 0.733
_exptl_absorpt_correction_type empirical
_exptl_absorpt_process_details '(SADABS; Sheldrick, 1995)'
_exptl_crystal_colour Blue
_exptl_crystal_density_diffrn 1.832
_exptl_crystal_density_meas ?
_exptl_crystal_density_method 'not measured'
_exptl_crystal_description Tabular
_exptl_crystal_F_000 344
_exptl_crystal_size_max 0.25
_exptl_crystal_size_mid 0.10
_exptl_crystal_size_min 0.10
_refine_diff_density_max 0.332
_refine_diff_density_min -0.348
_refine_ls_extinction_method none
_refine_ls_goodness_of_fit_ref 0.817
_refine_ls_hydrogen_treatment noref
_refine_ls_matrix_type full
_refine_ls_number_parameters 172
_refine_ls_number_reflns 2857
_refine_ls_number_restraints 0
_refine_ls_restrained_S_all 0.817
_refine_ls_R_factor_all 0.0507
_refine_ls_R_factor_gt 0.0281
_refine_ls_shift/su_max 0.001
_refine_ls_shift/su_mean 0.000
_refine_ls_structure_factor_coef Fsqd
_refine_ls_weighting_details 'w = 1/[\s^2^(Fo^2^)+(0.0207P)^2^] where P = (Fo^2^+2Fc^2^)/3'
_refine_ls_weighting_scheme calc
_refine_ls_wR_factor_gt 0.0518
_refine_ls_wR_factor_ref 0.0538
_reflns_number_gt 1894
_reflns_number_total 2857
_reflns_threshold_expression I>2\s(I)
_cod_data_source_file bt6372.cif
_cod_data_source_block I
_cod_depositor_comments
;
The following automatic conversions were performed:
'_symmetry_cell_setting' value 'Triclinic' changed to 'triclinic'
according to '/home/saulius/struct/CIF-dictionaries/cif_core.dic'
dictionary named 'cif_core.dic' version 2.4.1 from 2010-06-29.

Automatic conversion script
Id: cif_fix_enum 1527 2010-12-29 10:47:43Z saulius 

The following automatic conversions were performed:

'_symmetry_cell_setting' value 'Triclinic' changed to 'triclinic'
according to /home/saulius/struct/CIF-dictionaries/cif_core.dic
dictionary named 'cif_core.dic' version 2.4.1 from 2010-06-29.

Automatic conversion script
Id: cif_fix_values 1715 2011-07-08 13:25:40Z adriana 

The following automatic conversions were performed:

'_exptl_crystal_density_meas' value 'not measured' was changed to '?'
- the value is perceived as not measured.

Automatic conversion script
Id: cif_fix_values 3008 2015-01-20 13:52:24Z robertas 
;
_cod_database_code 2202401
_cod_database_fobs_code 2202401

loop_
_symmetry_equiv_pos_as_xyz
'x, y, z'
'-x, -y, -z'

loop_
_atom_site_label
_atom_site_fract_x
_atom_site_fract_y
_atom_site_fract_z
_atom_site_U_iso_or_equiv
_atom_site_adp_type
_atom_site_calc_flag
_atom_site_refinement_flags
_atom_site_occupancy
_atom_site_disorder_assembly
_atom_site_disorder_group
_atom_site_type_symbol
Ni1 0.29853(5) 0.09956(4) 0.28490(3) 0.02255(9) Uani d . 1 . . Ni
O1 0.0884(2) 0.24173(19) 0.31830(14) 0.0313(4) Uani d . 1 . . O
O2 0.2677(3) 0.13524(18) 0.11561(13) 0.0364(4) Uani d . 1 . . O
O3 0.5141(2) -0.02726(17) 0.24019(13) 0.0264(4) Uani d . 1 . . O
O4 0.5353(2) 0.32882(18) 0.36459(13) 0.0292(4) Uani d . 1 . . O
O5 0.3134(2) 0.07225(17) 0.45736(13) 0.0253(4) Uani d . 1 . . O
O6 0.1749(2) -0.09596(18) 0.55793(13) 0.0282(4) Uani d . 1 . . O
O7 -0.3715(2) -0.67513(18) -0.04316(13) 0.0309(4) Uani d . 1 . . O
O8 -0.2744(2) -0.46006(18) -0.11866(14) 0.0343(4) Uani d . 1 . . O
O9 0.5834(2) 0.37772(18) 0.62690(14) 0.0365(4) Uani d . 1 . . O
O10 0.2509(2) -0.12741(19) -0.09770(14) 0.0344(4) Uani d . 1 . . O
N1 0.0810(3) -0.1366(2) 0.23546(15) 0.0202(4) Uani d . 1 . . N
C1 0.0527(3) -0.1845(3) 0.33560(19) 0.0203(5) Uani d . 1 . . C
C2 -0.0890(3) -0.3346(3) 0.3258(2) 0.0259(5) Uani d . 1 . . C
C3 -0.2038(3) -0.4434(3) 0.2068(2) 0.0260(5) Uani d . 1 . . C
C4 -0.1725(3) -0.3986(3) 0.10192(19) 0.0216(5) Uani d . 1 . . C
C5 -0.0307(3) -0.2435(3) 0.12032(19) 0.0211(5) Uani d . 1 . . C
C6 0.1910(3) -0.0606(3) 0.4613(2) 0.0212(5) Uani d . 1 . . C
C7 -0.2839(3) -0.5204(3) -0.0307(2) 0.0237(5) Uani d . 1 . . C
H1A 0.0075 0.2228 0.2440 0.050 Uiso d . 1 . . H
H1B 0.0050 0.1932 0.3649 0.050 Uiso d . 1 . . H
H2A 0.2599 0.2367 0.1088 0.050 Uiso d . 1 . . H
H2B 0.2546 0.0624 0.0446 0.050 Uiso d . 1 . . H
H2C -0.1063 -0.3589 0.3995 0.050 Uiso d . 1 . . H
H3A 0.6165 -0.0151 0.3010 0.050 Uiso d . 1 . . H
H3B 0.4725 -0.1429 0.1886 0.050 Uiso d . 1 . . H
H3C -0.3158 -0.5443 0.2012 0.050 Uiso d . 1 . . H
H4A 0.5890 0.3344 0.4464 0.050 Uiso d . 1 . . H
H4B 0.5009 0.4342 0.3798 0.050 Uiso d . 1 . . H
H5A 0.0006 -0.2126 0.0411 0.050 Uiso d . 1 . . H
H9A 0.4954 0.2637 0.5979 0.050 Uiso d . 1 . . H
H9B 0.6211 0.3998 0.7071 0.050 Uiso d . 1 . . H
H10A 0.3102 -0.1960 -0.0583 0.050 Uiso d . 1 . . H
H10B 0.3606 -0.0873 -0.1414 0.050 Uiso d . 1 . . H

loop_
_atom_site_aniso_label
_atom_site_aniso_U_11
_atom_site_aniso_U_22
_atom_site_aniso_U_33
_atom_site_aniso_U_12
_atom_site_aniso_U_13
_atom_site_aniso_U_23
Ni1 0.02471(17) 0.02092(16) 0.01864(16) 0.00205(12) 0.00252(12) 0.00645(11)
O1 0.0311(10) 0.0338(9) 0.0324(9) 0.0090(8) 0.0100(8) 0.0149(8)
O2 0.0646(13) 0.0277(9) 0.0203(9) 0.0171(9) 0.0091(8) 0.0105(7)
O3 0.0263(9) 0.0238(8) 0.0224(8) 0.0055(7) -0.0008(7) 0.0031(7)
O4 0.0332(10) 0.0248(8) 0.0255(9) 0.0025(7) 0.0047(7) 0.0080(7)
O5 0.0299(10) 0.0219(8) 0.0169(8) -0.0028(7) 0.0018(7) 0.0057(6)
O6 0.0291(10) 0.0353(9) 0.0157(8) 0.0010(7) 0.0017(7) 0.0097(7)
O7 0.0378(10) 0.0196(8) 0.0247(9) 0.0000(7) 0.0006(8) 0.0017(7)
O8 0.0501(12) 0.0252(9) 0.0193(9) 0.0039(8) -0.0007(8) 0.0050(7)
O9 0.0475(11) 0.0287(9) 0.0215(9) -0.0011(8) -0.0013(8) 0.0050(7)
O10 0.0383(10) 0.0351(10) 0.0333(10) 0.0110(8) 0.0127(8) 0.0141(8)
N1 0.0197(10) 0.0194(10) 0.0169(10) 0.0024(8) 0.0007(8) 0.0039(8)
C1 0.0204(12) 0.0189(11) 0.0190(12) 0.0052(9) 0.0026(10) 0.0041(9)
C2 0.0293(14) 0.0252(12) 0.0196(12) 0.0011(10) 0.0065(10) 0.0072(10)
C3 0.0262(14) 0.0232(12) 0.0240(13) 0.0005(10) 0.0067(11) 0.0056(10)
C4 0.0212(13) 0.0198(11) 0.0193(12) 0.0054(10) 0.0009(10) 0.0022(9)
C5 0.0227(13) 0.0222(12) 0.0172(11) 0.0061(10) 0.0026(10) 0.0062(9)
C6 0.0216(13) 0.0223(12) 0.0183(12) 0.0073(10) 0.0034(10) 0.0046(9)
C7 0.0222(13) 0.0239(13) 0.0206(12) 0.0080(10) 0.0019(10) 0.0020(10)

loop_
_atom_type_symbol
_atom_type_description
_atom_type_scat_dispersion_real
_atom_type_scat_dispersion_imag
_atom_type_scat_source
C C 0.0033 0.0016 'International Tables Vol C Tables 4.2.6.8 and 6.1.1.4'
H H 0.0000 0.0000 'International Tables Vol C Tables 4.2.6.8 and 6.1.1.4'
N N 0.0061 0.0033 'International Tables Vol C Tables 4.2.6.8 and 6.1.1.4'
O O 0.0106 0.0060 'International Tables Vol C Tables 4.2.6.8 and 6.1.1.4'
Ni Ni 0.3393 1.1124 'International Tables Vol C Tables 4.2.6.8 and 6.1.1.4'

loop_
_geom_angle_atom_site_label_1
_geom_angle_atom_site_label_2
_geom_angle_atom_site_label_3
_geom_angle
_geom_angle_publ_flag
O1 Ni1 O3 174.32(6) yes
O2 Ni1 O5 175.81(7) yes
O4 Ni1 N1 169.62(6) yes
O2 Ni1 N1 99.76(7) ?
O5 Ni1 N1 80.00(6) ?
O2 Ni1 O3 88.92(6) ?
O5 Ni1 O3 95.27(6) ?
N1 Ni1 O3 91.47(6) ?
O2 Ni1 O4 90.34(6) ?
O5 Ni1 O4 90.09(6) ?
O3 Ni1 O4 86.32(6) ?
O2 Ni1 O1 86.03(6) ?
O5 Ni1 O1 89.80(6) ?
N1 Ni1 O1 91.95(6) ?
O4 Ni1 O1 91.10(6) ?
Ni1 O1 H1A 107.9 ?
Ni1 O1 H1B 108.3 ?
H1A O1 H1B 105.8 ?
Ni1 O2 H2A 121.1 ?
Ni1 O2 H2B 128.5 ?
H2A O2 H2B 110.3 ?
Ni1 O3 H3A 119.0 ?
Ni1 O3 H3B 118.7 ?
H3A O3 H3B 107.5 ?
Ni1 O4 H4A 106.6 ?
Ni1 O4 H4B 116.4 ?
H4A O4 H4B 101.7 ?
C6 O5 Ni1 116.43(13) ?
H9A O9 H9B 103.1 ?
H10A O10 H10B 100.5 ?
C1 N1 C5 118.10(18) ?
C1 N1 Ni1 112.76(13) ?
C5 N1 Ni1 129.14(15) ?
N1 C1 C2 122.96(19) ?
N1 C1 C6 114.74(18) ?
C2 C1 C6 122.3(2) ?
C1 C2 C3 118.4(2) ?
C1 C2 H2C 119.3 ?
C3 C2 H2C 122.3 ?
C2 C3 C4 119.4(2) ?
C2 C3 H3C 117.9 ?
C4 C3 H3C 122.4 ?
C5 C4 C3 118.53(18) ?
C5 C4 C7 120.3(2) ?
C3 C4 C7 121.07(19) ?
N1 C5 C4 122.6(2) ?
N1 C5 H5A 118.2 ?
C4 C5 H5A 119.0 ?
O6 C6 O5 125.33(19) ?
O6 C6 C1 118.67(19) ?
O5 C6 C1 115.99(19) ?
O8 C7 O7 125.6(2) ?
O8 C7 C4 117.42(19) ?
O7 C7 C4 116.9(2) ?

loop_
_geom_bond_atom_site_label_1
_geom_bond_atom_site_label_2
_geom_bond_site_symmetry_2
_geom_bond_distance
_geom_bond_publ_flag
Ni1 O1 . 2.0970(16) yes
Ni1 O2 . 2.0217(15) yes
Ni1 O3 . 2.0709(15) yes
Ni1 O5 . 2.0324(14) yes
Ni1 O4 . 2.0801(14) yes
Ni1 N1 . 2.0637(16) yes
O5 C6 . 1.258(2) yes
O6 C6 . 1.235(2) yes
O7 C7 . 1.253(2) yes
O8 C7 . 1.250(3) yes
N1 C1 . 1.343(3) ?
N1 C5 . 1.344(2) ?
C1 C2 . 1.376(3) ?
C1 C6 . 1.518(3) ?
C2 C3 . 1.385(3) ?
C3 C4 . 1.386(3) ?
C4 C5 . 1.381(3) ?
C4 C7 . 1.516(3) ?
C5 H5A . 1.0499 ?
O1 H1A . 0.8913 ?
O1 H1B . 0.9521 ?
O2 H2A . 0.8820 ?
O2 H2B . 0.8325 ?
O3 H3A . 0.8814 ?
O3 H3B . 0.9189 ?
O4 H4A . 0.9322 ?
O4 H4B . 0.9343 ?
O9 H9A . 0.9393 ?
O9 H9B . 0.8614 ?
O10 H10A . 0.9468 ?
O10 H10B . 1.0277 ?
C2 H2C . 0.9394 ?
C3 H3C . 0.9940 ?

loop_
_geom_hbond_atom_site_label_D
_geom_hbond_atom_site_label_H
_geom_hbond_atom_site_label_A
_geom_hbond_site_symmetry_A
_geom_hbond_distance_DH
_geom_hbond_distance_HA
_geom_hbond_distance_DA
_geom_hbond_angle_DHA
_geom_hbond_publ_flag
O1 H1A O10 2_555 0.89 2.08 2.933(2) 160 yes
O1 H1B O6 2_556 0.95 1.83 2.776(2) 175 yes
O2 H2A O8 2_555 0.88 1.81 2.680(2) 171 yes
O2 H2B O10 1_555 0.83 1.89 2.712(2) 168 yes
O3 H3A O6 2_656 0.88 1.84 2.674(2) 158 yes
O3 H3B O7 2_545 0.92 1.79 2.663(2) 157 yes
O4 H4A O9 1_555 0.93 1.99 2.848(2) 153 yes
O4 H4B O9 2_666 0.93 1.81 2.727(2) 168 yes
O9 H9A O5 1_555 0.94 1.92 2.758(2) 147 yes
O9 H9B O8 1_666 0.86 1.91 2.722(2) 157 yes
O10 H10A O7 2_545 0.95 1.86 2.779(2) 164 yes
O10 H10B O3 2_655 1.03 1.88 2.853(2) 158 yes
